data_1528926
loop_
_publ_author_name
'Tillmann, B.'
'Suesse, P.'

_publ_section_title
;
 Zur Kristallstruktur eines sekundaeren Ca, Cu, Sb-Arsenats aus dem
 Richelsdorfer Gebirge
;
_journal_name_full 'Fortschritte der Mineralogie, Beiheft'
_journal_page_first 200
_journal_page_last 201
_journal_volume 60
_journal_year 1982
_chemical_formula_sum 'As4 Ca2 Cl Cu5 H18 O28 Sb'
_chemical_name_systematic 'Cu5 Ca2 Sb Cl (O H)6 (As O4)4 (H2 O)6'
_space_group_IT_number 12
_symmetry_space_group_name_Hall '-C 2y'
_symmetry_space_group_name_H-M 'C 1 2/m 1'
_cell_angle_alpha 90
_cell_angle_beta 101
_cell_angle_gamma 90
_cell_formula_units_Z 4
_cell_length_a 14.13
_cell_length_b 14.21
_cell_length_c 13.59
_cell_volume 2678.566
_citation_journal_id_ASTM FMNBB6
_cod_data_source_file Tillmann_FMNBB6_1982_598.cif
_cod_data_source_block H18As4Ca2Cl1Cu5O28Sb1
_cod_original_formula_sum 'H18 As4 Ca2 Cl1 Cu5 O28 Sb1'
_cod_database_code 1528926

loop_
_symmetry_equiv_pos_as_xyz
x,y,z
-x,y,-z
-x,-y,-z
x,-y,z
x+1/2,y+1/2,z
-x+1/2,y+1/2,-z
-x+1/2,-y+1/2,-z
x+1/2,-y+1/2,z

loop_
_atom_site_label
_atom_site_type_symbol
_atom_site_fract_x
_atom_site_fract_y
_atom_site_fract_z
_atom_site_occupancy
_atom_site_U_iso_or_equiv
As3 As+5 0.2736 0.2061 0.1322 1 0.0
As2 As+5 0.4808 0 0.1319 1 0.0
O5 O-2 0.4272 0 0.2322 1 0.0
O6 O-2 0.0445 0.3981 0.1356 1 0.0
O16 O-2 0.4998 0.1499 0.3503 1 0.0
Cu1 Cu+2 0.2907 0 0.2373 1 0.0
As1 As+5 0.0674 0 0.1318 1 0.0
O1 O-2 0.1163 0 0.0257 1 0.0
O15 O-2 0.103 0 0.4265 1 0.0
O14 O-2 0.3283 0 0.4031 1 0.0
O17 O-2 0.4728 0.3496 0.3495 1 0.0
O8 O-2 0.256 0.1406 0.0244 1 0.0
Cu3 Cu+2 0.3724 0.3865 0.0561 1 0.0
Cu2 Cu+2 0.145 0.3852 0.0568 1 0.0
O3 O-2 0.0032 0.1018 0.1293 1 0.0
O9 O-2 0.1689 0.2664 0.1315 1 0.0
O11 O-2 0.3646 0.1828 0.4775 1 0.0
O4 O-2 0.3969 0 0.0219 1 0.0
Sb1 Sb+5 0.25 0.25 0.5 1 0.0
O2 O-2 0.1536 0 0.2347 1 0.0
O7 O-2 0.2901 0.137 0.2361 1 0.0
Ca1 Ca+2 0.041 0.2436 0.2319 1 0.0
O13 O-2 0.3023 0.3648 0.4455 1 0.0
O12 O-2 0.1832 0.2189 0.3614 1 0.0
O10 O-2 0.3759 0.2693 0.1343 1 0.0
Cl1 Cl-1 0.279 0.5 0.157 1 0.0
